data_7207741
loop_
_publ_author_name
'Feng, Xun'
'Li, Shi-Hui'
'Wang, Li-Ya'
'Zhao, Jian-She'
'Shi, Zhi-Qiang'
'Lei, Peng-Peng'

_publ_section_title
;
 A series of lanthanide--organic polymers incorporating
 ethyl-4,5-imidazole-dicarboxylato and formate coligand: structures,
 luminescent and magnetic properties
;
_journal_issue 10
_journal_name_full CrystEngComm
_journal_page_first 3684
_journal_paper_doi 10.1039/c2ce06151a
_journal_volume 14
_journal_year 2012
_chemical_formula_sum 'C29 H37 Dy3 N8 O24'
_chemical_formula_weight 1369.17
_chemical_name_systematic
;
?
;
_space_group_IT_number 15
_symmetry_cell_setting monoclinic
_symmetry_space_group_name_Hall '-C 2yc'
_symmetry_space_group_name_H-M 'C 1 2/c 1'
_atom_sites_solution_hydrogens geom
_atom_sites_solution_primary direct
_atom_sites_solution_secondary difmap
_audit_creation_method SHELXL-97
_cell_angle_alpha 90.00
_cell_angle_beta 92.1170(10)
_cell_angle_gamma 90.00
_cell_formula_units_Z 4
_cell_length_a 33.699(3)
_cell_length_b 9.1979(8)
_cell_length_c 13.1040(12)
_cell_measurement_reflns_used 9910
_cell_measurement_temperature 296(2)
_cell_measurement_theta_max 28.24
_cell_measurement_theta_min 2.42
_cell_volume 4058.9(6)
_computing_cell_refinement 'Bruker SMART'
_computing_data_collection 'Bruker SMART'
_computing_data_reduction 'Bruker SAINT'
_computing_molecular_graphics 'Bruker SHELXTL'
_computing_publication_material 'Bruker SHELXTL'
_computing_structure_refinement 'SHELXL-97 (Sheldrick, 1997)'
_computing_structure_solution 'SHELXS-97 (Sheldrick, 1990)'
_diffrn_ambient_temperature 296(2)
_diffrn_measured_fraction_theta_full 0.998
_diffrn_measured_fraction_theta_max 0.998
_diffrn_measurement_device_type 'CCD area detector'
_diffrn_measurement_method 'phi and omega scans'
_diffrn_radiation_monochromator graphite
_diffrn_radiation_source 'fine-focus sealed tube'
_diffrn_radiation_type MoK\a
_diffrn_radiation_wavelength 0.71073
_diffrn_reflns_av_R_equivalents 0.0207
_diffrn_reflns_av_sigmaI/netI 0.0189
_diffrn_reflns_limit_h_max 43
_diffrn_reflns_limit_h_min -43
_diffrn_reflns_limit_k_max 11
_diffrn_reflns_limit_k_min -11
_diffrn_reflns_limit_l_max 17
_diffrn_reflns_limit_l_min -17
_diffrn_reflns_number 17331
_diffrn_reflns_theta_full 27.50
_diffrn_reflns_theta_max 27.50
_diffrn_reflns_theta_min 2.42
_diffrn_standards_decay_% 0
_diffrn_standards_interval_count 0
_diffrn_standards_interval_time 0
_diffrn_standards_number 0
_exptl_absorpt_coefficient_mu 5.567
_exptl_absorpt_correction_T_max 0.4889
_exptl_absorpt_correction_T_min 0.3608
_exptl_absorpt_correction_type multi-scan
_exptl_absorpt_process_details sadabs
_exptl_crystal_colour colourless
_exptl_crystal_density_diffrn 2.241
_exptl_crystal_density_method 'not measured'
_exptl_crystal_description block
_exptl_crystal_F_000 2628
_exptl_crystal_size_max 0.23
_exptl_crystal_size_mid 0.18
_exptl_crystal_size_min 0.15
_refine_diff_density_max 0.781
_refine_diff_density_min -1.515
_refine_diff_density_rms 0.108
_refine_ls_extinction_method none
_refine_ls_goodness_of_fit_ref 1.091
_refine_ls_hydrogen_treatment constr
_refine_ls_matrix_type full
_refine_ls_number_parameters 309
_refine_ls_number_reflns 4644
_refine_ls_number_restraints 18
_refine_ls_restrained_S_all 1.089
_refine_ls_R_factor_all 0.0249
_refine_ls_R_factor_gt 0.0236
_refine_ls_shift/su_max 0.001
_refine_ls_shift/su_mean 0.000
_refine_ls_structure_factor_coef Fsqd
_refine_ls_weighting_details 'calc w=1/[\s^2^(Fo^2^)+(0.0391P)^2^+21.5407P] where P=(Fo^2^+2Fc^2^)/3'
_refine_ls_weighting_scheme calc
_refine_ls_wR_factor_gt 0.0688
_refine_ls_wR_factor_ref 0.0696
_reflns_number_gt 4483
_reflns_number_total 4644
_reflns_threshold_expression >2sigma(I)
_cod_data_source_file c2ce06151a.txt
_cod_data_source_block Dy
_cod_depositor_comments
;
The following automatic conversions were performed:

'_symmetry_cell_setting' value 'Monoclinic' changed to 'monoclinic'
according to /home/saulius/struct/CIF-dictionaries/cif_core.dic
dictionary named 'cif_core.dic' version 2.4.1 from 2010-06-29.

Automatic conversion script
Id: cif_fix_values 1715 2011-07-08 13:25:40Z adriana 
;
_cod_original_sg_symbol_H-M C2/c
_cod_database_code 7207741

loop_
_symmetry_equiv_pos_as_xyz
'x, y, z'
'-x, y, -z+1/2'
'x+1/2, y+1/2, z'
'-x+1/2, y+1/2, -z+1/2'
'-x, -y, -z'
'x, -y, z-1/2'
'-x+1/2, -y+1/2, -z'
'x+1/2, -y+1/2, z-1/2'

loop_
_atom_site_label
_atom_site_type_symbol
_atom_site_fract_x
_atom_site_fract_y
_atom_site_fract_z
_atom_site_U_iso_or_equiv
_atom_site_adp_type
_atom_site_occupancy
_atom_site_symmetry_multiplicity
_atom_site_calc_flag
_atom_site_refinement_flags
_atom_site_disorder_assembly
_atom_site_disorder_group
Dy1 Dy 0.611806(5) 0.074016(18) 0.120829(12) 0.01431(6) Uani 1 1 d . . .
Dy2 Dy 0.5000 0.62527(3) 0.2500 0.01813(7) Uani 1 2 d S . .
O1 O 0.57234(9) 0.2366(3) 0.2153(2) 0.0274(6) Uani 1 1 d . . .
O2 O 0.54826(10) 0.4516(3) 0.2553(2) 0.0354(8) Uani 1 1 d . . .
O3 O 0.55255(9) 0.7345(3) 0.1595(3) 0.0316(7) Uani 1 1 d . . .
O4 O 0.60494(9) 0.8251(3) 0.0813(2) 0.0271(6) Uani 1 1 d . . .
O5 O 0.7300(3) 0.1056(14) 0.5661(6) 0.059(3) Uani 0.74(2) 1 d P A 1
O5B O 0.7170(8) 0.177(4) 0.5811(18) 0.059(3) Uani 0.26(2) 1 d P A 2
O6 O 0.67470(9) -0.0177(4) 0.5786(2) 0.0317(7) Uani 1 1 d . . .
O7 O 0.60867(9) -0.0717(3) 0.4439(2) 0.0238(6) Uani 1 1 d . . .
O8 O 0.60085(9) -0.0395(3) 0.2776(2) 0.0228(6) Uani 1 1 d . . .
O9 O 0.54278(10) 0.0389(4) 0.0710(4) 0.0521(11) Uani 1 1 d . . .
H9A H 0.5256 0.0318 0.1133 0.078 Uiso 0.50 1 d PR B 1
H9B H 0.5361 -0.0236 0.0293 0.078 Uiso 0.50 1 d PR B 1
H9C H 0.5382 -0.0367 0.1012 0.078 Uiso 0.50 1 d PR B 2
H9D H 0.5247 0.0971 0.0778 0.078 Uiso 0.50 1 d PR B 2
O10 O 0.46753(11) 0.8130(4) 0.1537(3) 0.0447(9) Uani 1 1 d . . .
H10A H 0.4501 0.8560 0.1834 0.067 Uiso 1 1 d R . .
H10B H 0.4618 0.8086 0.0925 0.067 Uiso 1 1 d R . .
O11 O 0.52636(13) 0.1778(6) 0.3957(4) 0.0711(14) Uani 1 1 d . . .
H11A H 0.5434 0.2126 0.3601 0.107 Uiso 1 1 d R . .
H11B H 0.5079 0.1487 0.3585 0.107 Uiso 0.50 1 d PR C 1
H11C H 0.5138 0.2434 0.4217 0.107 Uiso 0.50 1 d PR D 2
O12 O 0.5033(3) 0.5055(9) 0.4165(7) 0.0295(18) Uani 0.50 1 d PU . .
O12' O 0.4936(3) 0.4291(10) 0.5739(8) 0.037(2) Uani 0.50 1 d PU . .
C15 C 0.4979(5) 0.5272(14) 0.5095(12) 0.034(3) Uani 0.50 1 d PU . .
H15A H 0.4992 0.6258 0.5329 0.041 Uiso 0.50 1 d PR . .
N1 N 0.61733(10) 0.3394(3) 0.0673(2) 0.0192(6) Uani 1 1 d . . .
N2 N 0.62669(11) 0.5615(4) 0.0124(3) 0.0267(8) Uani 1 1 d . . .
H2A H 0.6362 0.6328 -0.0213 0.032 Uiso 1 1 calc R . .
N3 N 0.65849(10) 0.1612(4) 0.2681(2) 0.0227(7) Uani 1 1 d . . .
N4 N 0.70671(11) 0.2190(5) 0.3779(3) 0.0333(9) Uani 1 1 d . . .
H4A H 0.7278 0.2602 0.4031 0.040 Uiso 1 1 calc R . .
C1 C 0.59335(12) 0.4345(4) 0.1199(3) 0.0193(7) Uani 1 1 d . . .
C2 C 0.59858(12) 0.5731(4) 0.0855(3) 0.0216(8) Uani 1 1 d . . .
C3 C 0.63703(13) 0.4190(4) 0.0020(3) 0.0248(8) Uani 1 1 d . . .
C4 C 0.56914(12) 0.3713(4) 0.2020(3) 0.0215(8) Uani 1 1 d . . .
C5 C 0.58395(12) 0.7207(4) 0.1117(3) 0.0206(7) Uani 1 1 d . . .
C6 C 0.66571(14) 0.3669(5) -0.0733(3) 0.0315(9) Uani 1 1 d . . .
H6A H 0.6727 0.2666 -0.0586 0.038 Uiso 1 1 calc R . .
H6B H 0.6898 0.4246 -0.0674 0.038 Uiso 1 1 calc R . .
C7 C 0.64806(18) 0.3782(7) -0.1819(4) 0.0454(13) Uani 1 1 d . . .
H7A H 0.6233 0.3269 -0.1865 0.068 Uiso 1 1 calc R . .
H7B H 0.6661 0.3362 -0.2286 0.068 Uiso 1 1 calc R . .
H7C H 0.6437 0.4786 -0.1990 0.068 Uiso 1 1 calc R . .
C8 C 0.68337(12) 0.1221(5) 0.4283(3) 0.0258(8) Uani 1 1 d . A .
C9 C 0.65305(11) 0.0879(4) 0.3586(3) 0.0197(7) Uani 1 1 d . . .
C10 C 0.69132(13) 0.2391(5) 0.2827(3) 0.0293(9) Uani 1 1 d . . .
C11 C 0.69603(15) 0.0710(6) 0.5341(4) 0.0383(12) Uani 1 1 d . . .
C12 C 0.61895(11) -0.0135(4) 0.3625(3) 0.0172(7) Uani 1 1 d . . .
C13 C 0.70990(15) 0.3376(7) 0.2067(4) 0.0445(13) Uani 1 1 d . . .
H13A H 0.6915 0.3505 0.1488 0.053 Uiso 1 1 calc R . .
H13B H 0.7143 0.4321 0.2379 0.053 Uiso 1 1 calc R . .
C14 C 0.7477(2) 0.2829(10) 0.1700(7) 0.085(3) Uani 1 1 d . . .
H14A H 0.7679 0.2911 0.2234 0.102 Uiso 1 1 calc R . .
H14B H 0.7553 0.3390 0.1121 0.102 Uiso 1 1 calc R . .
H14C H 0.7448 0.1827 0.1505 0.102 Uiso 1 1 calc R . .

loop_
_atom_site_aniso_label
_atom_site_aniso_U_11
_atom_site_aniso_U_22
_atom_site_aniso_U_33
_atom_site_aniso_U_23
_atom_site_aniso_U_13
_atom_site_aniso_U_12
Dy1 0.01785(10) 0.01275(10) 0.01235(9) 0.00090(5) 0.00070(6) 0.00137(6)
Dy2 0.01882(13) 0.01645(13) 0.01935(12) 0.000 0.00385(9) 0.000
O1 0.0340(16) 0.0172(14) 0.0319(15) 0.0025(12) 0.0140(13) 0.0043(12)
O2 0.047(2) 0.0273(17) 0.0336(16) 0.0072(13) 0.0218(15) 0.0180(14)
O3 0.0288(16) 0.0191(14) 0.0481(19) -0.0043(13) 0.0163(14) -0.0006(12)
O4 0.0345(16) 0.0150(13) 0.0326(15) -0.0012(12) 0.0121(12) -0.0033(12)
O5 0.047(5) 0.079(7) 0.049(3) 0.032(4) -0.030(3) -0.040(4)
O5B 0.047(5) 0.079(7) 0.049(3) 0.032(4) -0.030(3) -0.040(4)
O6 0.0214(14) 0.047(2) 0.0267(15) 0.0127(14) -0.0006(11) -0.0059(14)
O7 0.0301(16) 0.0271(15) 0.0141(12) 0.0022(10) 0.0004(11) -0.0078(11)
O8 0.0307(15) 0.0214(14) 0.0158(12) 0.0011(11) -0.0043(11) -0.0090(11)
O9 0.0236(16) 0.038(2) 0.095(3) -0.026(2) 0.0012(18) -0.0003(15)
O10 0.044(2) 0.057(2) 0.0340(17) 0.0146(17) 0.0085(15) 0.0235(18)
O11 0.048(2) 0.092(4) 0.073(3) 0.032(3) 0.010(2) -0.020(2)
O12 0.039(4) 0.031(5) 0.018(4) 0.007(4) 0.005(3) 0.009(4)
O12' 0.052(5) 0.033(5) 0.027(4) 0.009(5) 0.004(3) 0.013(5)
C15 0.048(5) 0.034(9) 0.020(6) -0.003(6) -0.002(4) 0.012(7)
N1 0.0265(16) 0.0113(14) 0.0201(14) -0.0019(12) 0.0058(12) 0.0010(12)
N2 0.035(2) 0.0151(16) 0.0308(18) 0.0015(13) 0.0148(16) -0.0005(13)
N3 0.0240(16) 0.0248(17) 0.0193(15) 0.0034(13) 0.0017(13) -0.0063(13)
N4 0.0261(18) 0.048(2) 0.0258(17) 0.0069(16) -0.0042(14) -0.0174(17)
C1 0.026(2) 0.0135(17) 0.0183(17) 0.0012(13) 0.0059(15) 0.0073(14)
C2 0.028(2) 0.0161(19) 0.0211(18) -0.0018(14) 0.0054(16) -0.0005(14)
C3 0.029(2) 0.0187(19) 0.027(2) 0.0009(15) 0.0058(17) 0.0022(15)
C4 0.0254(19) 0.0208(19) 0.0185(17) 0.0006(14) 0.0045(15) 0.0024(15)
C5 0.031(2) 0.0113(16) 0.0195(17) -0.0006(13) 0.0023(15) 0.0004(14)
C6 0.033(2) 0.029(2) 0.034(2) 0.0011(18) 0.0147(18) 0.0040(18)
C7 0.053(3) 0.052(3) 0.032(2) -0.004(2) 0.010(2) 0.002(3)
C8 0.0219(19) 0.034(2) 0.0216(19) 0.0014(17) -0.0005(15) -0.0089(17)
C9 0.0184(18) 0.0230(19) 0.0177(17) -0.0015(14) 0.0010(14) -0.0026(14)
C10 0.024(2) 0.037(2) 0.027(2) 0.0063(18) 0.0005(16) -0.0073(18)
C11 0.033(2) 0.056(3) 0.025(2) 0.009(2) -0.0072(19) -0.020(2)
C12 0.0204(17) 0.0129(17) 0.0182(16) 0.0009(13) -0.0028(13) 0.0007(13)
C13 0.037(3) 0.057(3) 0.040(3) 0.018(2) 0.000(2) -0.016(2)
C14 0.076(5) 0.094(6) 0.087(6) 0.018(5) 0.040(4) 0.004(5)

loop_
_atom_type_symbol
_atom_type_description
_atom_type_scat_dispersion_real
_atom_type_scat_dispersion_imag
_atom_type_scat_source
C C 0.0033 0.0016 'International Tables Vol C Tables 4.2.6.8 and 6.1.1.4'
H H 0.0000 0.0000 'International Tables Vol C Tables 4.2.6.8 and 6.1.1.4'
N N 0.0061 0.0033 'International Tables Vol C Tables 4.2.6.8 and 6.1.1.4'
O O 0.0106 0.0060 'International Tables Vol C Tables 4.2.6.8 and 6.1.1.4'
Dy Dy -0.1892 4.4098 'International Tables Vol C Tables 4.2.6.8 and 6.1.1.4'

loop_
_geom_angle_atom_site_label_1
_geom_angle_atom_site_label_2
_geom_angle_atom_site_label_3
_geom_angle
_geom_angle_site_symmetry_1
_geom_angle_site_symmetry_3
O6 Dy1 O7 76.26(10) 6 6
O6 Dy1 O8 106.88(11) 6 .
O7 Dy1 O8 150.38(10) 6 .
O6 Dy1 O4 79.03(11) 6 1_545
O7 Dy1 O4 76.75(10) 6 1_545
O8 Dy1 O4 75.07(10) . 1_545
O6 Dy1 O1 144.63(11) 6 .
O7 Dy1 O1 121.38(10) 6 .
O8 Dy1 O1 73.45(10) . .
O4 Dy1 O1 132.27(10) 1_545 .
O6 Dy1 O9 143.36(12) 6 .
O7 Dy1 O9 73.76(13) 6 .
O8 Dy1 O9 89.77(14) . .
O4 Dy1 O9 74.04(12) 1_545 .
O1 Dy1 O9 70.91(12) . .
O6 Dy1 N1 94.20(12) 6 .
O7 Dy1 N1 74.61(10) 6 .
O8 Dy1 N1 133.07(10) . .
O4 Dy1 N1 151.36(10) 1_545 .
O1 Dy1 N1 65.74(10) . .
O9 Dy1 N1 97.65(13) . .
O6 Dy1 N3 72.76(11) 6 .
O7 Dy1 N3 139.24(10) 6 .
O8 Dy1 N3 66.02(10) . .
O4 Dy1 N3 121.33(11) 1_545 .
O1 Dy1 N3 75.63(11) . .
O9 Dy1 N3 143.21(13) . .
N1 Dy1 N3 81.88(11) . .
O2 Dy2 O2 90.99(19) 2_655 .
O2 Dy2 O12' 85.5(3) 2_655 5_666
O2 Dy2 O12' 77.5(3) . 5_666
O2 Dy2 O12' 77.5(3) 2_655 6_565
O2 Dy2 O12' 85.5(3) . 6_565
O12' Dy2 O12' 155.6(4) 5_666 6_565
O2 Dy2 O10 146.93(11) 2_655 2_655
O2 Dy2 O10 100.29(14) . 2_655
O12' Dy2 O10 67.2(3) 5_666 2_655
O12' Dy2 O10 134.0(2) 6_565 2_655
O2 Dy2 O10 100.29(14) 2_655 .
O2 Dy2 O10 146.93(11) . .
O12' Dy2 O10 134.0(2) 5_666 .
O12' Dy2 O10 67.2(3) 6_565 .
O10 Dy2 O10 87.0(2) 2_655 .
O2 Dy2 O3 76.62(11) 2_655 2_655
O2 Dy2 O3 145.15(11) . 2_655
O12' Dy2 O3 69.3(3) 5_666 2_655
O12' Dy2 O3 122.1(3) 6_565 2_655
O10 Dy2 O3 76.49(12) 2_655 2_655
O10 Dy2 O3 67.90(11) . 2_655
O2 Dy2 O3 145.15(11) 2_655 .
O2 Dy2 O3 76.62(11) . .
O12' Dy2 O3 122.1(3) 5_666 .
O12' Dy2 O3 69.3(3) 6_565 .
O10 Dy2 O3 67.90(11) 2_655 .
O10 Dy2 O3 76.49(12) . .
O3 Dy2 O3 130.28(14) 2_655 .
O2 Dy2 O12 69.4(2) 2_655 2_655
O2 Dy2 O12 73.7(2) . 2_655
O12' Dy2 O12 140.9(4) 5_666 2_655
O12' Dy2 O12 14.8(2) 6_565 2_655
O10 Dy2 O12 143.6(2) 2_655 2_655
O10 Dy2 O12 81.3(2) . 2_655
O3 Dy2 O12 128.6(3) 2_655 2_655
O3 Dy2 O12 75.9(2) . 2_655
O2 Dy2 O12 73.7(2) 2_655 .
O2 Dy2 O12 69.4(2) . .
O12' Dy2 O12 14.8(2) 5_666 .
O12' Dy2 O12 140.9(4) 6_565 .
O10 Dy2 O12 81.3(2) 2_655 .
O10 Dy2 O12 143.6(2) . .
O3 Dy2 O12 75.9(2) 2_655 .
O3 Dy2 O12 128.6(3) . .
O12 Dy2 O12 126.4(4) 2_655 .
C4 O1 Dy1 126.5(3) . .
C4 O2 Dy2 144.3(3) . .
C5 O3 Dy2 149.2(3) . .
C5 O4 Dy1 136.0(2) . 1_565
C11 O6 Dy1 145.4(3) . 6_556
C12 O7 Dy1 148.3(2) . 6_556
C12 O8 Dy1 126.6(2) . .
Dy1 O9 H9A 121.7 . .
Dy1 O9 H9B 120.7 . .
H9A O9 H9B 102.3 . .
Dy1 O9 H9C 100.4 . .
H9A O9 H9C 56.8 . .
H9B O9 H9C 70.9 . .
Dy1 O9 H9D 126.7 . .
H9A O9 H9D 55.3 . .
H9B O9 H9D 110.2 . .
H9C O9 H9D 110.4 . .
Dy2 O10 H10A 114.9 . .
Dy2 O10 H10B 124.8 . .
H10A O10 H10B 110.0 . .
H11A O11 H11B 108.7 . .
H11A O11 H11C 109.5 . .
H11B O11 H11C 95.5 . .
O12' O12 C15 96(2) 5_666 5_666
O12' O12 C15 71.3(17) 5_666 .
C15 O12 C15 27.0(12) 5_666 .
O12' O12 Dy2 75.3(17) 5_666 .
C15 O12 Dy2 169.2(9) 5_666 .
C15 O12 Dy2 142.4(9) . .
O12 O12' C15 79.5(17) 5_666 5_666
O12 O12' C15 54.2(15) 5_666 .
C15 O12' C15 27.2(8) 5_666 .
O12 O12' Dy2 89.9(18) 5_666 5_666
C15 O12' Dy2 159.6(11) 5_666 5_666
C15 O12' Dy2 143.6(9) . 5_666
C15 C15 O12 100(4) 5_666 5_666
C15 C15 O12' 80(3) 5_666 5_666
O12 C15 O12' 168(2) 5_666 5_666
C15 C15 O12' 73(3) 5_666 .
O12 C15 O12' 29.8(8) 5_666 .
O12' C15 O12' 152.8(8) 5_666 .
C15 C15 O12 53(3) 5_666 .
O12 C15 O12 153.0(12) 5_666 .
O12' C15 O12 29.3(5) 5_666 .
O12' C15 O12 124.5(9) . .
C15 C15 H15A 161.6 5_666 .
O12 C15 H15A 88.7 5_666 .
O12' C15 H15A 88.0 5_666 .
O12' C15 H15A 118.2 . .
O12 C15 H15A 117.1 . .
C3 N1 C1 106.6(3) . .
C3 N1 Dy1 138.7(3) . .
C1 N1 Dy1 114.6(2) . .
C3 N2 C2 109.2(3) . .
C3 N2 H2A 125.4 . .
C2 N2 H2A 125.4 . .
C10 N3 C9 106.0(3) . .
C10 N3 Dy1 139.5(3) . .
C9 N3 Dy1 113.2(2) . .
C10 N4 C8 109.1(3) . .
C10 N4 H4A 125.5 . .
C8 N4 H4A 125.5 . .
C2 C1 N1 109.8(3) . .
C2 C1 C4 133.0(3) . .
N1 C1 C4 117.1(3) . .
C1 C2 N2 105.0(3) . .
C1 C2 C5 136.6(4) . .
N2 C2 C5 118.3(3) . .
N1 C3 N2 109.3(4) . .
N1 C3 C6 127.2(4) . .
N2 C3 C6 123.5(4) . .
O2 C4 O1 123.5(4) . .
O2 C4 C1 120.4(4) . .
O1 C4 C1 116.0(3) . .
O3 C5 O4 124.8(4) . .
O3 C5 C2 119.9(4) . .
O4 C5 C2 115.2(3) . .
C3 C6 C7 110.9(4) . .
C3 C6 H6A 109.5 . .
C7 C6 H6A 109.5 . .
C3 C6 H6B 109.5 . .
C7 C6 H6B 109.5 . .
H6A C6 H6B 108.0 . .
C6 C7 H7A 109.5 . .
C6 C7 H7B 109.5 . .
H7A C7 H7B 109.5 . .
C6 C7 H7C 109.5 . .
H7A C7 H7C 109.5 . .
H7B C7 H7C 109.5 . .
N4 C8 C9 104.6(3) . .
N4 C8 C11 119.7(4) . .
C9 C8 C11 135.4(4) . .
C8 C9 N3 109.7(3) . .
C8 C9 C12 132.5(4) . .
N3 C9 C12 117.7(3) . .
N3 C10 N4 110.5(4) . .
N3 C10 C13 126.6(4) . .
N4 C10 C13 122.8(4) . .
O6 C11 O5 123.3(5) . .
O6 C11 O5B 124.4(11) . .
O5 C11 O5B 36.6(11) . .
O6 C11 C8 119.0(4) . .
O5 C11 C8 117.0(5) . .
O5B C11 C8 108.8(10) . .
O7 C12 O8 121.7(3) . .
O7 C12 C9 122.5(3) . .
O8 C12 C9 115.8(3) . .
C14 C13 C10 113.5(5) . .
C14 C13 H13A 108.9 . .
C10 C13 H13A 108.9 . .
C14 C13 H13B 108.9 . .
C10 C13 H13B 108.9 . .
H13A C13 H13B 107.7 . .
C13 C14 H14A 109.5 . .
C13 C14 H14B 109.5 . .
H14A C14 H14B 109.5 . .
C13 C14 H14C 109.5 . .
H14A C14 H14C 109.5 . .
H14B C14 H14C 109.5 . .

loop_
_geom_bond_atom_site_label_1
_geom_bond_atom_site_label_2
_geom_bond_distance
_geom_bond_site_symmetry_2
Dy1 O6 2.270(3) 6
Dy1 O7 2.318(3) 6
Dy1 O8 2.346(3) .
Dy1 O4 2.357(3) 1_545
Dy1 O1 2.378(3) .
Dy1 O9 2.414(3) .
Dy1 N1 2.548(3) .
Dy1 N3 2.573(3) .
Dy2 O2 2.279(3) 2_655
Dy2 O2 2.279(3) .
Dy2 O12' 2.363(11) 5_666
Dy2 O12' 2.363(11) 6_565
Dy2 O10 2.382(3) 2_655
Dy2 O10 2.382(3) .
Dy2 O3 2.389(3) 2_655
Dy2 O3 2.389(3) .
Dy2 O12 2.443(9) 2_655
Dy2 O12 2.443(9) .
O1 C4 1.256(5) .
O2 C4 1.251(5) .
O3 C5 1.255(5) .
O4 C5 1.265(5) .
O4 Dy1 2.357(3) 1_565
O5 C11 1.246(8) .
O5B C11 1.34(2) .
O6 C11 1.246(6) .
O6 Dy1 2.270(3) 6_556
O7 C12 1.253(4) .
O7 Dy1 2.318(3) 6_556
O8 C12 1.272(4) .
O9 H9A 0.8183 .
O9 H9B 0.8187 .
O9 H9C 0.8181 .
O9 H9D 0.8191 .
O10 H10A 0.8185 .
O10 H10B 0.8188 .
O11 H11A 0.8187 .
O11 H11B 0.8201 .
O11 H11C 0.8184 .
O12 O12' 0.623(9) 5_666
O12 C15 1.017(18) 5_666
O12 C15 1.254(19) .
O12' O12 0.623(9) 5_666
O12' C15 1.208(19) 5_666
O12' C15 1.25(2) .
O12' Dy2 2.363(11) 5_666
C15 C15 0.578(16) 5_666
C15 O12 1.017(18) 5_666
C15 O12' 1.208(19) 5_666
C15 H15A 0.9579 .
N1 C3 1.324(5) .
N1 C1 1.391(5) .
N2 C3 1.364(5) .
N2 C2 1.375(5) .
N2 H2A 0.8600 .
N3 C10 1.326(5) .
N3 C9 1.383(5) .
N4 C10 1.345(5) .
N4 C8 1.374(5) .
N4 H4A 0.8600 .
C1 C2 1.366(5) .
C1 C4 1.492(5) .
C2 C5 1.489(5) .
C3 C6 1.486(6) .
C6 C7 1.526(7) .
C6 H6A 0.9700 .
C6 H6B 0.9700 .
C7 H7A 0.9600 .
C7 H7B 0.9600 .
C7 H7C 0.9600 .
C8 C9 1.381(5) .
C8 C11 1.511(6) .
C9 C12 1.482(5) .
C10 C13 1.500(6) .
C13 C14 1.468(9) .
C13 H13A 0.9700 .
C13 H13B 0.9700 .
C14 H14A 0.9600 .
C14 H14B 0.9600 .
C14 H14C 0.9600 .

loop_
_geom_hbond_atom_site_label_D
_geom_hbond_atom_site_label_H
_geom_hbond_atom_site_label_A
_geom_hbond_distance_DH
_geom_hbond_distance_HA
_geom_hbond_distance_DA
_geom_hbond_angle_DHA
_geom_hbond_site_symmetry_A
O9 H9B O11 0.82 2.27 3.077(6) 169.4 6
O9 H9D O11 0.82 1.92 2.707(5) 161.8 2_655
O9 H9C O3 0.82 2.28 3.044(5) 154.7 1_545
O9 H9D O11 0.82 1.92 2.707(5) 161.8 2_655
O10 H10A O8 0.82 2.05 2.848(4) 165.4 2_665
O10 H10B O9 0.82 2.56 3.251(6) 142.9 5_665
O11 H11A O1 0.82 2.18 2.925(5) 152.0 .
O11 H11A O2 0.82 2.60 3.220(5) 133.6 .
O11 H11B O9 0.82 2.22 2.707(5) 118.7 2_655
O11 H11C O12 0.82 2.44 3.127(10) 142.6 .
N4 H4A O5B 0.86 1.95 2.78(2) 160.3 7_656
N4 H4A O5 0.86 1.92 2.752(7) 164.0 7_656

loop_
_geom_torsion_atom_site_label_1
_geom_torsion_atom_site_label_2
_geom_torsion_atom_site_label_3
_geom_torsion_atom_site_label_4
_geom_torsion
_geom_torsion_site_symmetry_1
_geom_torsion_site_symmetry_4
O6 Dy1 O1 C4 62.1(4) 6 .
O7 Dy1 O1 C4 -50.1(4) 6 .
O8 Dy1 O1 C4 158.1(4) . .
O4 Dy1 O1 C4 -151.2(3) 1_545 .
O9 Dy1 O1 C4 -106.2(4) . .
N1 Dy1 O1 C4 1.9(3) . .
N3 Dy1 O1 C4 89.3(4) . .
O2 Dy2 O2 C4 87.1(5) 2_655 .
O12' Dy2 O2 C4 172.2(6) 5_666 .
O12' Dy2 O2 C4 9.8(6) 6_565 .
O10 Dy2 O2 C4 -124.2(5) 2_655 .
O10 Dy2 O2 C4 -23.6(7) . .
O3 Dy2 O2 C4 154.8(5) 2_655 .
O3 Dy2 O2 C4 -60.0(5) . .
O12 Dy2 O2 C4 18.9(6) 2_655 .
O12 Dy2 O2 C4 159.3(6) . .
O2 Dy2 O3 C5 -52.7(7) 2_655 .
O2 Dy2 O3 C5 19.2(6) . .
O12' Dy2 O3 C5 84.8(6) 5_666 .
O12' Dy2 O3 C5 -71.0(6) 6_565 .
O10 Dy2 O3 C5 126.3(6) 2_655 .
O10 Dy2 O3 C5 -141.4(6) . .
O3 Dy2 O3 C5 173.9(6) 2_655 .
O12 Dy2 O3 C5 -57.1(6) 2_655 .
O12 Dy2 O3 C5 68.5(6) . .
O6 Dy1 O8 C12 63.8(3) 6 .
O7 Dy1 O8 C12 155.6(3) 6 .
O4 Dy1 O8 C12 137.2(3) 1_545 .
O1 Dy1 O8 C12 -79.2(3) . .
O9 Dy1 O8 C12 -149.3(3) . .
N1 Dy1 O8 C12 -49.0(4) . .
N3 Dy1 O8 C12 2.1(3) . .
O2 Dy2 O12 O12' -141.5(18) 2_655 5_666
O2 Dy2 O12 O12' 121.0(18) . 5_666
O12' Dy2 O12 O12' 174.4(11) 6_565 5_666
O10 Dy2 O12 O12' 16.5(18) 2_655 5_666
O10 Dy2 O12 O12' -56(2) . 5_666
O3 Dy2 O12 O12' -61.6(18) 2_655 5_666
O3 Dy2 O12 O12' 69.1(18) . 5_666
O12 Dy2 O12 O12' 170.6(19) 2_655 5_666
O2 Dy2 O12 C15 -104(7) 2_655 5_666
O2 Dy2 O12 C15 158(7) . 5_666
O12' Dy2 O12 C15 37(6) 5_666 5_666
O12' Dy2 O12 C15 -148(7) 6_565 5_666
O10 Dy2 O12 C15 54(7) 2_655 5_666
O10 Dy2 O12 C15 -19(7) . 5_666
O3 Dy2 O12 C15 -24(7) 2_655 5_666
O3 Dy2 O12 C15 106(7) . 5_666
O12 Dy2 O12 C15 -152(7) 2_655 5_666
O2 Dy2 O12 C15 -113.8(18) 2_655 .
O2 Dy2 O12 C15 148.8(18) . .
O12' Dy2 O12 C15 27.8(17) 5_666 .
O12' Dy2 O12 C15 -157.9(16) 6_565 .
O10 Dy2 O12 C15 44.3(18) 2_655 .
O10 Dy2 O12 C15 -28(2) . .
O3 Dy2 O12 C15 -33.8(18) 2_655 .
O3 Dy2 O12 C15 96.8(18) . .
O12 Dy2 O12 C15 -161.7(19) 2_655 .
O12 O12' C15 C15 156(4) 5_666 5_666
Dy2 O12' C15 C15 145(3) 5_666 5_666
C15 O12' C15 O12 -156(4) 5_666 5_666
Dy2 O12' C15 O12 -11.1(18) 5_666 5_666
O12 O12' C15 O12' 156(4) 5_666 5_666
C15 O12' C15 O12' 0.000(13) 5_666 5_666
Dy2 O12' C15 O12' 145(3) 5_666 5_666
O12 O12' C15 O12 167(2) 5_666 .
C15 O12' C15 O12 12(2) 5_666 .
Dy2 O12' C15 O12 156.4(9) 5_666 .
O12' O12 C15 C15 -155(4) 5_666 5_666
Dy2 O12 C15 C15 176(3) . 5_666
O12' O12 C15 O12 -155(4) 5_666 5_666
C15 O12 C15 O12 0.000(13) 5_666 5_666
Dy2 O12 C15 O12 176(3) . 5_666
C15 O12 C15 O12' 155(4) 5_666 5_666
Dy2 O12 C15 O12' -28.4(17) . 5_666
O12' O12 C15 O12' -169.3(19) 5_666 .
C15 O12 C15 O12' -14(3) 5_666 .
Dy2 O12 C15 O12' 162.3(8) . .
O6 Dy1 N1 C3 27.9(4) 6 .
O7 Dy1 N1 C3 -46.6(4) 6 .
O8 Dy1 N1 C3 145.8(4) . .
O4 Dy1 N1 C3 -46.8(5) 1_545 .
O1 Dy1 N1 C3 177.7(5) . .
O9 Dy1 N1 C3 -117.3(4) . .
N3 Dy1 N1 C3 99.8(4) . .
O6 Dy1 N1 C1 -151.8(3) 6 .
O7 Dy1 N1 C1 133.7(3) 6 .
O8 Dy1 N1 C1 -33.9(3) . .
O4 Dy1 N1 C1 133.5(3) 1_545 .
O1 Dy1 N1 C1 -2.0(3) . .
O9 Dy1 N1 C1 63.0(3) . .
N3 Dy1 N1 C1 -79.9(3) . .
O6 Dy1 N3 C10 50.1(5) 6 .
O7 Dy1 N3 C10 8.0(5) 6 .
O8 Dy1 N3 C10 168.2(5) . .
O4 Dy1 N3 C10 115.2(5) 1_545 .
O1 Dy1 N3 C10 -113.8(5) . .
O9 Dy1 N3 C10 -138.8(4) . .
N1 Dy1 N3 C10 -46.8(5) . .
O6 Dy1 N3 C9 -114.9(3) 6 .
O7 Dy1 N3 C9 -157.1(2) 6 .
O8 Dy1 N3 C9 3.2(3) . .
O4 Dy1 N3 C9 -49.9(3) 1_545 .
O1 Dy1 N3 C9 81.2(3) . .
O9 Dy1 N3 C9 56.2(4) . .
N1 Dy1 N3 C9 148.1(3) . .
C3 N1 C1 C2 0.2(5) . .
Dy1 N1 C1 C2 180.0(3) . .
C3 N1 C1 C4 -177.5(4) . .
Dy1 N1 C1 C4 2.3(4) . .
N1 C1 C2 N2 -1.1(5) . .
C4 C1 C2 N2 176.1(4) . .
N1 C1 C2 C5 -176.5(5) . .
C4 C1 C2 C5 0.7(9) . .
C3 N2 C2 C1 1.6(5) . .
C3 N2 C2 C5 178.0(4) . .
C1 N1 C3 N2 0.8(5) . .
Dy1 N1 C3 N2 -178.9(3) . .
C1 N1 C3 C6 -178.4(4) . .
Dy1 N1 C3 C6 1.9(7) . .
C2 N2 C3 N1 -1.5(5) . .
C2 N2 C3 C6 177.7(4) . .
Dy2 O2 C4 O1 -128.8(5) . .
Dy2 O2 C4 C1 53.7(7) . .
Dy1 O1 C4 O2 -178.9(3) . .
Dy1 O1 C4 C1 -1.3(5) . .
C2 C1 C4 O2 -0.2(7) . .
N1 C1 C4 O2 176.8(4) . .
C2 C1 C4 O1 -177.9(5) . .
N1 C1 C4 O1 -0.8(6) . .
Dy2 O3 C5 O4 -173.5(4) . .
Dy2 O3 C5 C2 7.5(8) . .
Dy1 O4 C5 O3 18.4(7) 1_565 .
Dy1 O4 C5 C2 -162.6(3) 1_565 .
C1 C2 C5 O3 -21.2(8) . .
N2 C2 C5 O3 163.9(4) . .
C1 C2 C5 O4 159.8(5) . .
N2 C2 C5 O4 -15.2(6) . .
N1 C3 C6 C7 108.6(5) . .
N2 C3 C6 C7 -70.5(6) . .
C10 N4 C8 C9 -1.0(5) . .
C10 N4 C8 C11 175.0(5) . .
N4 C8 C9 N3 0.8(5) . .
C11 C8 C9 N3 -174.1(5) . .
N4 C8 C9 C12 177.4(4) . .
C11 C8 C9 C12 2.4(9) . .
C10 N3 C9 C8 -0.4(5) . .
Dy1 N3 C9 C8 169.6(3) . .
C10 N3 C9 C12 -177.5(4) . .
Dy1 N3 C9 C12 -7.6(4) . .
C9 N3 C10 N4 -0.2(5) . .
Dy1 N3 C10 N4 -165.9(3) . .
C9 N3 C10 C13 179.9(5) . .
Dy1 N3 C10 C13 14.2(8) . .
C8 N4 C10 N3 0.8(6) . .
C8 N4 C10 C13 -179.3(5) . .
Dy1 O6 C11 O5 143.0(9) 6_556 .
Dy1 O6 C11 O5B 98.7(19) 6_556 .
Dy1 O6 C11 C8 -46.9(9) 6_556 .
N4 C8 C11 O6 -179.5(5) . .
C9 C8 C11 O6 -5.1(9) . .
N4 C8 C11 O5 -8.8(11) . .
C9 C8 C11 O5 165.6(9) . .
N4 C8 C11 O5B 30.0(17) . .
C9 C8 C11 O5B -155.6(17) . .
Dy1 O7 C12 O8 -164.1(3) 6_556 .
Dy1 O7 C12 C9 16.7(7) 6_556 .
Dy1 O8 C12 O7 174.0(3) . .
Dy1 O8 C12 C9 -6.8(5) . .
C8 C9 C12 O7 12.4(7) . .
N3 C9 C12 O7 -171.3(4) . .
C8 C9 C12 O8 -166.9(4) . .
N3 C9 C12 O8 9.5(5) . .
N3 C10 C13 C14 -110.6(7) . .
N4 C10 C13 C14 69.5(8) . .
